data_1541906
loop_
_publ_author_name
'Loewen, Natalia D.'
'Thompson, Emily J.'
'Kagan, Michael'
'Banales, Carolina L.'
'Myers, Thomas W.'
'Fettinger, James C.'
'Berben, Louise A.'

_publ_section_title
;
 A pendant proton shuttle on [Fe4N(CO)12]&#x2212;alters product
 selectivity in formate vs. H2production via the hydride
 [H--Fe4N(CO)12]&#x2212;
;
_journal_issue 4
_journal_name_full 'Chem. Sci.'
_journal_page_first 2728
_journal_paper_doi 10.1039/C5SC03169A
_journal_volume 7
_journal_year 2016
_chemical_formula_moiety 'C51 H55 Al F3 N3 O'
_chemical_formula_sum 'C51 H55 Al F3 N3 O'
_chemical_formula_weight 809.96
_space_group_crystal_system triclinic
_space_group_IT_number 2
_space_group_name_Hall '-P 1'
_space_group_name_H-M_alt 'P -1'
_symmetry_space_group_name_Hall '-P 1'
_symmetry_space_group_name_H-M 'P -1'
_atom_sites_solution_hydrogens mixed
_audit_creation_method SHELXL-2014/7
_audit_update_record
;
2015-08-06 deposited with the CCDC.
2016-01-05 downloaded from the CCDC.
;
_cell_angle_alpha 101.4104(7)
_cell_angle_beta 98.4568(6)
_cell_angle_gamma 114.4940(7)
_cell_formula_units_Z 2
_cell_length_a 11.2001(2)
_cell_length_b 12.4244(2)
_cell_length_c 18.0337(3)
_cell_measurement_reflns_used 9924
_cell_measurement_temperature 90(2)
_cell_measurement_theta_max 68.62
_cell_measurement_theta_min 2.59
_cell_volume 2163.42(7)
_computing_cell_refinement 'SAINT (8.34a) (Bruker, 2013)'
_computing_data_collection 'Apex2 (2014.9-1) (Bruker, 2014)'
_computing_data_reduction 'SAINT (8.34a) (Bruker, 2013)'
_computing_molecular_graphics 'Bruker SHELXTL'
_computing_publication_material 'Bruker SHELXTL'
_computing_structure_refinement 'SHELXL-2014/7 (Sheldrick, 2014)'
_computing_structure_solution 'SHELXT (Sheldrick, 2014)'
_diffrn_ambient_temperature 90(2)
_diffrn_measured_fraction_theta_full 0.959
_diffrn_measured_fraction_theta_max 0.956
_diffrn_measurement_device_type 'Bruker APEX-II CCD'
_diffrn_measurement_method '\f and \w scans'
_diffrn_radiation_type CuK\a
_diffrn_radiation_wavelength 1.54178
_diffrn_reflns_av_R_equivalents 0.0217
_diffrn_reflns_av_unetI/netI 0.0307
_diffrn_reflns_Laue_measured_fraction_full 0.959
_diffrn_reflns_Laue_measured_fraction_max 0.956
_diffrn_reflns_limit_h_max 13
_diffrn_reflns_limit_h_min -13
_diffrn_reflns_limit_k_max 14
_diffrn_reflns_limit_k_min -15
_diffrn_reflns_limit_l_max 21
_diffrn_reflns_limit_l_min -21
_diffrn_reflns_number 14518
_diffrn_reflns_point_group_measured_fraction_full 0.959
_diffrn_reflns_point_group_measured_fraction_max 0.956
_diffrn_reflns_theta_full 67.679
_diffrn_reflns_theta_max 68.635
_diffrn_reflns_theta_min 2.586
_exptl_absorpt_coefficient_mu 0.847
_exptl_absorpt_correction_T_max 0.8993
_exptl_absorpt_correction_T_min 0.8071
_exptl_absorpt_correction_type multi-scan
_exptl_absorpt_process_details 'SADABS 2014/3 (Sheldrick, 2014)'
_exptl_crystal_colour Blue
_exptl_crystal_density_diffrn 1.243
_exptl_crystal_description Plate
_exptl_crystal_F_000 860
_exptl_crystal_size_max 0.219
_exptl_crystal_size_mid 0.195
_exptl_crystal_size_min 0.102
_refine_diff_density_max 0.444
_refine_diff_density_min -0.366
_refine_diff_density_rms 0.049
_refine_ls_extinction_method none
_refine_ls_goodness_of_fit_ref 1.050
_refine_ls_hydrogen_treatment refU
_refine_ls_matrix_type full
_refine_ls_number_parameters 593
_refine_ls_number_reflns 7646
_refine_ls_number_restraints 6
_refine_ls_restrained_S_all 1.050
_refine_ls_R_factor_all 0.0470
_refine_ls_R_factor_gt 0.0404
_refine_ls_shift/su_max 0.001
_refine_ls_shift/su_mean 0.000
_refine_ls_structure_factor_coef Fsqd
_refine_ls_weighting_details 'w=1/[\s^2^(Fo^2^)+(0.0611P)^2^+0.9681P] where P=(Fo^2^+2Fc^2^)/3'
_refine_ls_weighting_scheme calc
_refine_ls_wR_factor_gt 0.1088
_refine_ls_wR_factor_ref 0.1136
_reflns_Friedel_coverage 0.000
_reflns_number_gt 6661
_reflns_number_total 7646
_reflns_threshold_expression 'I > 2\s(I)'
_cod_data_source_file c5sc03169a2.cif
_cod_data_source_block TJS17FMI
_cod_depositor_comments
;
The following automatic conversions were performed:

'_exptl_absorpt_correction_type' value 'Multi-scan' changed to
'multi-scan' according to
/usr/data/users/saulius/crontab/automatic-downloads/rss-feeds/RSC/lib/dictionaries/cif_core.dic
dictionary named 'cif_core.dic' version 2.4.2 from 2011-04-26.

Automatic conversion script
Id: cif_fix_values 4268 2015-11-12 08:31:59Z antanas 

 Adding full bibliography for 1541905--1541906.cif.
;
_cod_original_cell_volume 2163.41(6)
_cod_database_code 1541906
_shelx_shelxl_version_number 2014/7
_shelx_space_group_comment
; 
The symmetry employed for this shelxl refinement is uniquely defined 
by the following loop, which should always be used as a source of 
symmetry information in preference to the above space-group names. 
They are only intended as comments. 
;
_shelx_estimated_absorpt_t_min 0.836
_shelx_estimated_absorpt_t_max 0.919

loop_
_space_group_symop_operation_xyz
'x, y, z'
'-x, -y, -z'

loop_
_atom_site_label
_atom_site_type_symbol
_atom_site_fract_x
_atom_site_fract_y
_atom_site_fract_z
_atom_site_U_iso_or_equiv
_atom_site_adp_type
_atom_site_occupancy
_atom_site_site_symmetry_order
_atom_site_calc_flag
_atom_site_refinement_flags_posn
_atom_site_refinement_flags_adp
Al1 Al 0.78978(4) 0.80217(4) 0.18756(3) 0.01573(12) Uani 1 1 d . U
H1 H 0.7035(17) 0.8121(16) 0.1097(10) 0.0118(16) Uiso 1 1 d . U
C1 C 0.54224(15) 0.62180(14) 0.23236(9) 0.0167(3) Uani 1 1 d . .
N1 N 0.66187(13) 0.63627(12) 0.20617(7) 0.0153(3) Uani 1 1 d . .
O1 O 0.79411(11) 0.89950(11) 0.27258(7) 0.0218(3) Uani 1 1 d . .
C2 C 0.54250(16) 0.63308(15) 0.31141(9) 0.0202(3) Uani 1 1 d . .
N2 N 0.88437(13) 0.70736(12) 0.16760(7) 0.0152(3) Uani 1 1 d . .
C3 C 0.42702(18) 0.63041(17) 0.33328(10) 0.0249(4) Uani 1 1 d . .
H3A H 0.4242 0.6379 0.3864 0.024(5) Uiso 1 1 calc R .
N3 N 0.97479(13) 0.93843(12) 0.16971(7) 0.0158(3) Uani 1 1 d . .
H3 H 0.932(2) 0.9509(18) 0.1313(12) 0.018(5) Uiso 1 1 d . .
C4 C 0.31630(18) 0.61706(17) 0.27923(11) 0.0280(4) Uani 1 1 d . .
H4A H 0.2393 0.6166 0.2956 0.034(6) Uiso 1 1 calc R .
C5 C 0.31811(17) 0.60448(17) 0.20151(11) 0.0253(4) Uani 1 1 d . .
H5A H 0.2415 0.5946 0.1648 0.027(5) Uiso 1 1 calc R .
C6 C 0.43005(16) 0.60607(15) 0.17609(9) 0.0192(3) Uani 1 1 d . .
C7 C 0.66250(17) 0.65092(16) 0.37368(9) 0.0220(3) Uani 1 1 d . .
H7A H 0.7317 0.6432 0.3468 0.015(4) Uiso 1 1 calc R .
C8 C 0.72858(19) 0.77975(17) 0.43218(10) 0.0268(4) Uani 1 1 d . .
H8A H 0.8052 0.7888 0.4715 0.031(5) Uiso 1 1 calc R .
H8B H 0.7612 0.8423 0.4044 0.032(6) Uiso 1 1 calc R .
H8C H 0.6617 0.7906 0.4581 0.033(6) Uiso 1 1 calc R .
C9 C 0.6198(2) 0.55120(18) 0.41635(10) 0.0292(4) Uani 1 1 d . .
H9A H 0.6987 0.5650 0.4559 0.041(6) Uiso 1 1 calc R .
H9B H 0.5497 0.5552 0.4419 0.049(7) Uiso 1 1 calc R .
H9C H 0.5837 0.4696 0.3786 0.036(6) Uiso 1 1 calc R .
C10 C 0.42628(16) 0.58713(16) 0.08949(9) 0.0213(3) Uani 1 1 d . .
H10A H 0.5182 0.5996 0.0838 0.019(4) Uiso 1 1 calc R .
C11 C 0.39583(19) 0.68052(18) 0.05754(11) 0.0300(4) Uani 1 1 d . .
H11A H 0.3944 0.6651 0.0019 0.039(6) Uiso 1 1 calc R .
H11B H 0.3073 0.6722 0.0639 0.048(7) Uiso 1 1 calc R .
H11C H 0.4663 0.7643 0.0863 0.045(7) Uiso 1 1 calc R .
C12 C 0.32361(19) 0.45582(17) 0.04025(10) 0.0280(4) Uani 1 1 d . .
H12A H 0.3239 0.4470 -0.0149 0.033(6) Uiso 1 1 calc R .
H12B H 0.3485 0.3965 0.0580 0.037(6) Uiso 1 1 calc R .
H12C H 0.2327 0.4399 0.0462 0.032(6) Uiso 1 1 calc R .
C13 C 0.70635(15) 0.55443(15) 0.20119(8) 0.0154(3) Uani 1 1 d . .
C14 C 0.64957(16) 0.43964(15) 0.22443(9) 0.0166(3) Uani 1 1 d . .
C15 C 0.73774(16) 0.41178(16) 0.27114(9) 0.0198(3) Uani 1 1 d . .
H15A H 0.8328 0.4642 0.2847 0.028(5) Uiso 1 1 calc R .
C16 C 0.68773(18) 0.30861(17) 0.29783(10) 0.0241(4) Uani 1 1 d . .
H16A H 0.7483 0.2911 0.3301 0.029(5) Uiso 1 1 calc R .
C17 C 0.54926(19) 0.23088(17) 0.27754(10) 0.0254(4) Uani 1 1 d . .
H17A H 0.5151 0.1599 0.2957 0.035(6) Uiso 1 1 calc R .
C18 C 0.46061(17) 0.25661(16) 0.23075(10) 0.0232(4) Uani 1 1 d . .
H18A H 0.3658 0.2030 0.2167 0.024(5) Uiso 1 1 calc R .
C19 C 0.50995(16) 0.36059(15) 0.20430(9) 0.0189(3) Uani 1 1 d . .
H19A H 0.4488 0.3781 0.1725 0.020(5) Uiso 1 1 calc R .
C20 C 0.82801(15) 0.58776(15) 0.17014(8) 0.0149(3) Uani 1 1 d . .
C21 C 0.87008(16) 0.50417(15) 0.13889(9) 0.0171(3) Uani 1 1 d . .
H21A H 0.8314 0.4226 0.1435 0.026(5) Uiso 1 1 calc R .
C22 C 0.97480(16) 0.54473(15) 0.09893(9) 0.0176(3) Uani 1 1 d . .
H22A H 1.0031 0.4880 0.0739 0.024(5) Uiso 1 1 calc R .
C23 C 1.03390(15) 0.66320(15) 0.09646(9) 0.0179(3) Uani 1 1 d . .
H23A H 1.1030 0.6883 0.0696 0.015(4) Uiso 1 1 calc R .
C24 C 0.99364(15) 0.75239(15) 0.13408(8) 0.0155(3) Uani 1 1 d . .
C25 C 1.04871(15) 0.87415(15) 0.13711(8) 0.0166(3) Uani 1 1 d . .
C26 C 1.16568(16) 0.94136(15) 0.10757(9) 0.0185(3) Uani 1 1 d . .
C27 C 1.28083(17) 0.92186(16) 0.11718(10) 0.0241(4) Uani 1 1 d . .
H27A H 1.2853 0.8653 0.1447 0.026(5) Uiso 1 1 calc R .
C28 C 1.38888(19) 0.98383(18) 0.08711(12) 0.0318(4) Uani 1 1 d . .
H28A H 1.4654 0.9682 0.0936 0.035(6) Uiso 1 1 calc R .
C29 C 1.3857(2) 1.06817(18) 0.04776(11) 0.0346(5) Uani 1 1 d . .
H29A H 1.4589 1.1094 0.0266 0.039(6) Uiso 1 1 calc R .
C30 C 1.2745(2) 1.09180(17) 0.03956(10) 0.0295(4) Uani 1 1 d . .
H30A H 1.2721 1.1505 0.0134 0.017(4) Uiso 1 1 calc R .
C31 C 1.16634(18) 1.02959(16) 0.06959(9) 0.0229(4) Uani 1 1 d . .
H31A H 1.0913 1.0474 0.0642 0.027(5) Uiso 1 1 calc R .
C32 C 1.05870(15) 1.05841(15) 0.22765(9) 0.0165(3) Uani 1 1 d . .
C33 C 1.14013(16) 1.06533(15) 0.29757(9) 0.0176(3) Uani 1 1 d . .
C34 C 1.22300(16) 1.18184(16) 0.35052(9) 0.0211(3) Uani 1 1 d . .
H34A H 1.2809 1.1887 0.3972 0.025(5) Uiso 1 1 calc R .
C35 C 1.22310(17) 1.28743(16) 0.33688(10) 0.0240(4) Uani 1 1 d . .
H35A H 1.2813 1.3659 0.3735 0.023(5) Uiso 1 1 calc R .
C36 C 1.13774(17) 1.27795(16) 0.26942(10) 0.0231(4) Uani 1 1 d . .
H36A H 1.1360 1.3504 0.2609 0.027(5) Uiso 1 1 calc R .
C37 C 1.05404(16) 1.16412(16) 0.21352(9) 0.0196(3) Uani 1 1 d . .
C38 C 0.95656(18) 1.16025(16) 0.14328(10) 0.0239(4) Uani 1 1 d . .
H38A H 0.9235 1.0789 0.1033 0.033(6) Uiso 1 1 calc R .
C39 C 0.8331(2) 1.1657(2) 0.16651(13) 0.0430(5) Uani 1 1 d . .
H39A H 0.7915 1.1003 0.1909 0.055(8) Uiso 1 1 calc R .
H39B H 0.8615 1.2463 0.2037 0.062(8) Uiso 1 1 calc R .
H39C H 0.7669 1.1542 0.1198 0.053(7) Uiso 1 1 calc R .
C40 C 1.0237(2) 1.2609(2) 0.10509(12) 0.0400(5) Uani 1 1 d . .
H40A H 0.9565 1.2539 0.0605 0.056(8) Uiso 1 1 calc R .
H40B H 1.0597 1.3420 0.1433 0.045(7) Uiso 1 1 calc R .
H40C H 1.0980 1.2515 0.0869 0.068(9) Uiso 1 1 calc R .
C41 C 1.13551(16) 0.95234(16) 0.32036(9) 0.0195(3) Uani 1 1 d . .
H41A H 1.0691 0.8775 0.2768 0.021(5) Uiso 1 1 calc R .
C42 C 1.08476(18) 0.94339(17) 0.39460(10) 0.0243(4) Uani 1 1 d . .
H42A H 1.0825 0.8702 0.4083 0.037(6) Uiso 1 1 calc R .
H42B H 1.1461 1.0174 0.4378 0.045(7) Uiso 1 1 calc R .
H42C H 0.9932 0.9368 0.3851 0.039(6) Uiso 1 1 calc R .
C43 C 1.27324(18) 0.95160(18) 0.33130(11) 0.0284(4) Uani 1 1 d . .
H43A H 1.2659 0.8776 0.3459 0.036(6) Uiso 1 1 calc R .
H43B H 1.3011 0.9513 0.2822 0.037(6) Uiso 1 1 calc R .
H43C H 1.3410 1.0254 0.3728 0.040(6) Uiso 1 1 calc R .
C44 C 0.69283(17) 0.93325(16) 0.28846(10) 0.0229(4) Uani 1 1 d . .
H44A H 0.6196 0.8638 0.2992 0.027(5) Uiso 1 1 calc R .
H44B H 0.6529 0.9495 0.2418 0.017(4) Uiso 1 1 calc R .
C45 C 0.74918(17) 1.04708(16) 0.35794(9) 0.0209(3) Uani 1 1 d . .
C46 C 0.88428(17) 1.13552(16) 0.37791(10) 0.0229(4) Uani 1 1 d . .
H46A H 0.9436 1.1239 0.3482 0.030(5) Uiso 1 1 calc R .
C47 C 0.93369(18) 1.24068(17) 0.44078(10) 0.0242(4) Uani 1 1 d . .
H47A H 1.0262 1.3006 0.4537 0.033(6) Uiso 1 1 calc R .
C48 C 0.84828(18) 1.25827(17) 0.48462(10) 0.0240(4) Uani 1 1 d . .
C49 C 0.71301(19) 1.17031(18) 0.46548(10) 0.0269(4) Uani 1 1 d . .
H49A H 0.6541 1.1821 0.4954 0.033(6) Uiso 1 1 calc R .
C50 C 0.66420(18) 1.06569(17) 0.40289(10) 0.0252(4) Uani 1 1 d . .
H50A H 0.5718 1.0057 0.3903 0.021(5) Uiso 1 1 calc R .
C51 C 0.8999(2) 1.36916(18) 0.55407(11) 0.0299(4) Uani 1 1 d . .
F51 F 1.02706(12) 1.45292(11) 0.56144(6) 0.0376(3) Uani 1 1 d . .
F52 F 0.90350(14) 1.33953(11) 0.62217(6) 0.0421(3) Uani 1 1 d . .
F53 F 0.82291(13) 1.42763(11) 0.55250(7) 0.0410(3) Uani 1 1 d . .

loop_
_atom_site_aniso_label
_atom_site_aniso_U_11
_atom_site_aniso_U_22
_atom_site_aniso_U_33
_atom_site_aniso_U_23
_atom_site_aniso_U_13
_atom_site_aniso_U_12
Al1 0.0153(2) 0.0136(2) 0.0188(2) 0.00531(17) 0.00536(17) 0.00644(19)
C1 0.0149(7) 0.0120(8) 0.0221(7) 0.0045(6) 0.0063(6) 0.0048(6)
N1 0.0137(6) 0.0148(7) 0.0151(6) 0.0039(5) 0.0029(5) 0.0048(5)
O1 0.0200(6) 0.0190(6) 0.0257(6) 0.0033(5) 0.0083(4) 0.0088(5)
C2 0.0211(8) 0.0148(8) 0.0221(8) 0.0047(6) 0.0079(6) 0.0054(7)
N2 0.0143(6) 0.0136(7) 0.0168(6) 0.0042(5) 0.0050(5) 0.0054(5)
C3 0.0265(9) 0.0215(9) 0.0261(8) 0.0066(7) 0.0140(7) 0.0082(7)
N3 0.0169(6) 0.0152(7) 0.0169(6) 0.0062(5) 0.0051(5) 0.0077(6)
C4 0.0210(8) 0.0234(9) 0.0401(10) 0.0067(8) 0.0150(7) 0.0094(7)
C5 0.0177(8) 0.0224(9) 0.0357(9) 0.0081(7) 0.0074(7) 0.0091(7)
C6 0.0175(7) 0.0129(8) 0.0258(8) 0.0060(6) 0.0050(6) 0.0056(6)
C7 0.0245(8) 0.0222(9) 0.0179(7) 0.0059(6) 0.0075(6) 0.0086(7)
C8 0.0299(9) 0.0252(10) 0.0194(8) 0.0046(7) 0.0047(7) 0.0084(8)
C9 0.0353(10) 0.0273(10) 0.0239(8) 0.0098(7) 0.0082(7) 0.0121(8)
C10 0.0166(7) 0.0227(9) 0.0238(8) 0.0076(7) 0.0026(6) 0.0086(7)
C11 0.0291(9) 0.0285(10) 0.0345(9) 0.0143(8) 0.0052(7) 0.0138(8)
C12 0.0290(9) 0.0260(10) 0.0236(8) 0.0069(7) 0.0013(7) 0.0095(8)
C13 0.0148(7) 0.0151(8) 0.0127(7) 0.0026(6) 0.0010(5) 0.0049(6)
C14 0.0188(7) 0.0148(8) 0.0168(7) 0.0056(6) 0.0065(6) 0.0070(7)
C15 0.0185(8) 0.0202(9) 0.0217(8) 0.0077(6) 0.0066(6) 0.0084(7)
C16 0.0272(9) 0.0247(9) 0.0266(8) 0.0135(7) 0.0091(7) 0.0141(8)
C17 0.0312(9) 0.0192(9) 0.0302(9) 0.0141(7) 0.0132(7) 0.0107(8)
C18 0.0212(8) 0.0177(9) 0.0266(8) 0.0070(7) 0.0084(7) 0.0040(7)
C19 0.0184(8) 0.0171(8) 0.0195(7) 0.0057(6) 0.0044(6) 0.0065(7)
C20 0.0140(7) 0.0143(8) 0.0143(7) 0.0048(6) 0.0020(5) 0.0048(6)
C21 0.0175(7) 0.0145(8) 0.0189(7) 0.0057(6) 0.0034(6) 0.0069(6)
C22 0.0181(7) 0.0175(8) 0.0182(7) 0.0036(6) 0.0046(6) 0.0097(7)
C23 0.0161(7) 0.0196(9) 0.0178(7) 0.0052(6) 0.0056(6) 0.0076(7)
C24 0.0139(7) 0.0173(8) 0.0140(7) 0.0050(6) 0.0038(5) 0.0056(6)
C25 0.0168(7) 0.0167(8) 0.0157(7) 0.0031(6) 0.0048(6) 0.0077(7)
C26 0.0211(8) 0.0131(8) 0.0167(7) 0.0024(6) 0.0068(6) 0.0037(7)
C27 0.0239(8) 0.0162(9) 0.0306(9) 0.0049(7) 0.0124(7) 0.0067(7)
C28 0.0287(9) 0.0205(9) 0.0452(11) 0.0052(8) 0.0226(8) 0.0080(8)
C29 0.0400(11) 0.0221(10) 0.0392(10) 0.0071(8) 0.0298(9) 0.0063(9)
C30 0.0392(10) 0.0194(9) 0.0234(8) 0.0065(7) 0.0151(7) 0.0048(8)
C31 0.0273(9) 0.0195(9) 0.0174(7) 0.0036(6) 0.0058(6) 0.0072(7)
C32 0.0164(7) 0.0139(8) 0.0183(7) 0.0048(6) 0.0085(6) 0.0047(6)
C33 0.0169(7) 0.0170(8) 0.0194(7) 0.0069(6) 0.0083(6) 0.0063(7)
C34 0.0194(8) 0.0210(9) 0.0191(7) 0.0059(6) 0.0057(6) 0.0053(7)
C35 0.0237(8) 0.0150(8) 0.0250(8) 0.0015(7) 0.0082(7) 0.0026(7)
C36 0.0276(9) 0.0137(8) 0.0299(9) 0.0091(7) 0.0122(7) 0.0083(7)
C37 0.0208(8) 0.0177(8) 0.0219(8) 0.0077(6) 0.0094(6) 0.0081(7)
C38 0.0306(9) 0.0183(9) 0.0254(8) 0.0092(7) 0.0070(7) 0.0124(8)
C39 0.0395(11) 0.0613(16) 0.0443(12) 0.0233(11) 0.0120(9) 0.0341(12)
C40 0.0542(13) 0.0289(11) 0.0333(10) 0.0178(9) 0.0054(9) 0.0136(10)
C41 0.0202(8) 0.0188(9) 0.0182(7) 0.0056(6) 0.0039(6) 0.0079(7)
C42 0.0281(9) 0.0234(9) 0.0233(8) 0.0110(7) 0.0084(7) 0.0111(8)
C43 0.0263(9) 0.0298(10) 0.0355(10) 0.0140(8) 0.0103(7) 0.0160(8)
C44 0.0210(8) 0.0211(9) 0.0273(8) 0.0062(7) 0.0088(7) 0.0099(7)
C45 0.0236(8) 0.0194(9) 0.0239(8) 0.0093(7) 0.0082(6) 0.0116(7)
C46 0.0233(8) 0.0228(9) 0.0258(8) 0.0082(7) 0.0095(7) 0.0120(7)
C47 0.0239(8) 0.0231(9) 0.0261(8) 0.0082(7) 0.0065(7) 0.0108(8)
C48 0.0320(9) 0.0231(9) 0.0226(8) 0.0098(7) 0.0092(7) 0.0156(8)
C49 0.0313(9) 0.0294(10) 0.0285(9) 0.0111(7) 0.0153(7) 0.0181(8)
C50 0.0229(8) 0.0238(9) 0.0328(9) 0.0115(7) 0.0115(7) 0.0112(8)
C51 0.0388(10) 0.0274(10) 0.0279(9) 0.0097(8) 0.0134(8) 0.0167(9)
F51 0.0379(6) 0.0299(6) 0.0318(6) 0.0001(5) 0.0077(5) 0.0078(5)
F52 0.0652(8) 0.0364(7) 0.0256(5) 0.0084(5) 0.0171(5) 0.0226(6)
F53 0.0483(7) 0.0318(6) 0.0463(7) 0.0028(5) 0.0132(5) 0.0250(6)

loop_
_atom_type_symbol
_atom_type_description
_atom_type_scat_dispersion_real
_atom_type_scat_dispersion_imag
_atom_type_scat_source
C C 0.0181 0.0091 'International Tables Vol C Tables 4.2.6.8 and 6.1.1.4'
H H 0.0000 0.0000 'International Tables Vol C Tables 4.2.6.8 and 6.1.1.4'
N N 0.0311 0.0180 'International Tables Vol C Tables 4.2.6.8 and 6.1.1.4'
O O 0.0492 0.0322 'International Tables Vol C Tables 4.2.6.8 and 6.1.1.4'
F F 0.0727 0.0534 'International Tables Vol C Tables 4.2.6.8 and 6.1.1.4'
Al Al 0.2130 0.2455 'International Tables Vol C Tables 4.2.6.8 and 6.1.1.4'

loop_
_geom_angle_atom_site_label_1
_geom_angle_atom_site_label_2
_geom_angle_atom_site_label_3
_geom_angle
O1 Al1 N2 132.39(6)
O1 Al1 N1 96.68(6)
N2 Al1 N1 78.43(5)
O1 Al1 N3 94.85(6)
N2 Al1 N3 79.02(5)
N1 Al1 N3 156.92(5)
O1 Al1 H1 111.5(6)
N2 Al1 H1 115.4(6)
N1 Al1 H1 105.6(6)
N3 Al1 H1 88.5(6)
C2 C1 C6 122.26(14)
C2 C1 N1 121.00(13)
C6 C1 N1 116.53(14)
C13 N1 C1 122.90(14)
C13 N1 Al1 115.29(11)
C1 N1 Al1 121.35(10)
C44 O1 Al1 128.10(10)
C3 C2 C1 117.29(15)
C3 C2 C7 119.21(15)
C1 C2 C7 123.48(14)
C20 N2 C24 120.77(13)
C20 N2 Al1 119.35(10)
C24 N2 Al1 118.36(11)
C4 C3 C2 121.49(16)
C4 C3 H3A 119.3
C2 C3 H3A 119.3
C32 N3 C25 115.74(12)
C32 N3 Al1 121.52(9)
C25 N3 Al1 108.51(10)
C32 N3 H3 107.0(13)
C25 N3 H3 107.3(13)
Al1 N3 H3 93.7(13)
C5 C4 C3 119.98(15)
C5 C4 H4A 120.0
C3 C4 H4A 120.0
C4 C5 C6 121.21(16)
C4 C5 H5A 119.4
C6 C5 H5A 119.4
C5 C6 C1 117.76(15)
C5 C6 C10 119.71(14)
C1 C6 C10 122.50(14)
C2 C7 C8 111.13(14)
C2 C7 C9 111.30(14)
C8 C7 C9 110.53(14)
C2 C7 H7A 107.9
C8 C7 H7A 107.9
C9 C7 H7A 107.9
C7 C8 H8A 109.5
C7 C8 H8B 109.5
H8A C8 H8B 109.5
C7 C8 H8C 109.5
H8A C8 H8C 109.5
H8B C8 H8C 109.5
C7 C9 H9A 109.5
C7 C9 H9B 109.5
H9A C9 H9B 109.5
C7 C9 H9C 109.5
H9A C9 H9C 109.5
H9B C9 H9C 109.5
C6 C10 C11 112.18(14)
C6 C10 C12 111.72(14)
C11 C10 C12 109.79(14)
C6 C10 H10A 107.6
C11 C10 H10A 107.6
C12 C10 H10A 107.6
C10 C11 H11A 109.5
C10 C11 H11B 109.5
H11A C11 H11B 109.5
C10 C11 H11C 109.5
H11A C11 H11C 109.5
H11B C11 H11C 109.5
C10 C12 H12A 109.5
C10 C12 H12B 109.5
H12A C12 H12B 109.5
C10 C12 H12C 109.5
H12A C12 H12C 109.5
H12B C12 H12C 109.5
N1 C13 C14 126.58(14)
N1 C13 C20 112.99(14)
C14 C13 C20 120.42(13)
C15 C14 C19 118.91(15)
C15 C14 C13 118.83(14)
C19 C14 C13 122.20(14)
C16 C15 C14 120.61(15)
C16 C15 H15A 119.7
C14 C15 H15A 119.7
C15 C16 C17 120.03(16)
C15 C16 H16A 120.0
C17 C16 H16A 120.0
C16 C17 C18 120.07(17)
C16 C17 H17A 120.0
C18 C17 H17A 120.0
C17 C18 C19 120.22(16)
C17 C18 H18A 119.9
C19 C18 H18A 119.9
C18 C19 C14 120.15(15)
C18 C19 H19A 119.9
C14 C19 H19A 119.9
N2 C20 C21 123.33(14)
N2 C20 C13 112.78(13)
C21 C20 C13 123.47(15)
C20 C21 C22 117.27(15)
C20 C21 H21A 121.4
C22 C21 H21A 121.4
C23 C22 C21 120.64(14)
C23 C22 H22A 119.7
C21 C22 H22A 119.7
C22 C23 C24 121.22(14)
C22 C23 H23A 119.4
C24 C23 H23A 119.4
C25 C24 N2 117.40(14)
C25 C24 C23 126.07(14)
N2 C24 C23 116.48(14)
C24 C25 C26 126.54(14)
C24 C25 N3 113.88(13)
C26 C25 N3 119.47(14)
C27 C26 C31 117.33(15)
C27 C26 C25 122.00(15)
C31 C26 C25 120.67(15)
C28 C27 C26 121.20(17)
C28 C27 H27A 119.4
C26 C27 H27A 119.4
C29 C28 C27 120.46(18)
C29 C28 H28A 119.8
C27 C28 H28A 119.8
C28 C29 C30 119.40(16)
C28 C29 H29A 120.3
C30 C29 H29A 120.3
C29 C30 C31 120.08(18)
C29 C30 H30A 120.0
C31 C30 H30A 120.0
C30 C31 C26 121.47(17)
C30 C31 H31A 119.3
C26 C31 H31A 119.3
C37 C32 C33 121.34(14)
C37 C32 N3 119.47(14)
C33 C32 N3 119.16(14)
C34 C33 C32 117.82(15)
C34 C33 C41 118.63(14)
C32 C33 C41 123.43(14)
C35 C34 C33 121.79(15)
C35 C34 H34A 119.1
C33 C34 H34A 119.1
C34 C35 C36 119.43(15)
C34 C35 H35A 120.3
C36 C35 H35A 120.3
C35 C36 C37 121.45(16)
C35 C36 H36A 119.3
C37 C36 H36A 119.3
C36 C37 C32 118.04(15)
C36 C37 C38 118.26(15)
C32 C37 C38 123.59(15)
C40 C38 C37 113.05(15)
C40 C38 C39 110.88(17)
C37 C38 C39 110.37(14)
C40 C38 H38A 107.4
C37 C38 H38A 107.4
C39 C38 H38A 107.4
C38 C39 H39A 109.5
C38 C39 H39B 109.5
H39A C39 H39B 109.5
C38 C39 H39C 109.5
H39A C39 H39C 109.5
H39B C39 H39C 109.5
C38 C40 H40A 109.5
C38 C40 H40B 109.5
H40A C40 H40B 109.5
C38 C40 H40C 109.5
H40A C40 H40C 109.5
H40B C40 H40C 109.5
C33 C41 C43 112.08(14)
C33 C41 C42 110.75(13)
C43 C41 C42 110.51(14)
C33 C41 H41A 107.8
C43 C41 H41A 107.8
C42 C41 H41A 107.8
C41 C42 H42A 109.5
C41 C42 H42B 109.5
H42A C42 H42B 109.5
C41 C42 H42C 109.5
H42A C42 H42C 109.5
H42B C42 H42C 109.5
C41 C43 H43A 109.5
C41 C43 H43B 109.5
H43A C43 H43B 109.5
C41 C43 H43C 109.5
H43A C43 H43C 109.5
H43B C43 H43C 109.5
O1 C44 C45 111.71(13)
O1 C44 H44A 109.3
C45 C44 H44A 109.3
O1 C44 H44B 109.3
C45 C44 H44B 109.3
H44A C44 H44B 107.9
C46 C45 C50 118.57(16)
C46 C45 C44 121.50(15)
C50 C45 C44 119.92(16)
C47 C46 C45 120.80(16)
C47 C46 H46A 119.6
C45 C46 H46A 119.6
C48 C47 C46 120.05(17)
C48 C47 H47A 120.0
C46 C47 H47A 120.0
C47 C48 C49 119.76(16)
C47 C48 C51 121.12(17)
C49 C48 C51 119.10(16)
C50 C49 C48 120.04(16)
C50 C49 H49A 120.0
C48 C49 H49A 120.0
C49 C50 C45 120.78(17)
C49 C50 H50A 119.6
C45 C50 H50A 119.6
F51 C51 F53 106.98(16)
F51 C51 F52 104.88(15)
F53 C51 F52 106.18(14)
F51 C51 C48 113.30(15)
F53 C51 C48 112.71(15)
F52 C51 C48 112.20(16)

loop_
_geom_bond_atom_site_label_1
_geom_bond_atom_site_label_2
_geom_bond_distance
Al1 O1 1.7353(12)
Al1 N2 1.9023(13)
Al1 N1 2.0928(14)
Al1 N3 2.1832(14)
Al1 H1 1.640(17)
C1 C2 1.404(2)
C1 C6 1.411(2)
C1 N1 1.4390(19)
N1 C13 1.299(2)
O1 C44 1.4096(19)
C2 C3 1.396(2)
C2 C7 1.526(2)
N2 C20 1.366(2)
N2 C24 1.3999(19)
C3 C4 1.388(3)
C3 H3A 0.9500
N3 C32 1.460(2)
N3 C25 1.4748(19)
N3 H3 0.86(2)
C4 C5 1.383(3)
C4 H4A 0.9500
C5 C6 1.391(2)
C5 H5A 0.9500
C6 C10 1.524(2)
C7 C8 1.531(2)
C7 C9 1.533(3)
C7 H7A 1.0000
C8 H8A 0.9800
C8 H8B 0.9800
C8 H8C 0.9800
C9 H9A 0.9800
C9 H9B 0.9800
C9 H9C 0.9800
C10 C11 1.526(2)
C10 C12 1.531(2)
C10 H10A 1.0000
C11 H11A 0.9800
C11 H11B 0.9800
C11 H11C 0.9800
C12 H12A 0.9800
C12 H12B 0.9800
C12 H12C 0.9800
C13 C14 1.475(2)
C13 C20 1.480(2)
C14 C15 1.399(2)
C14 C19 1.400(2)
C15 C16 1.384(3)
C15 H15A 0.9500
C16 C17 1.387(3)
C16 H16A 0.9500
C17 C18 1.387(3)
C17 H17A 0.9500
C18 C19 1.390(3)
C18 H18A 0.9500
C19 H19A 0.9500
C20 C21 1.368(2)
C21 C22 1.432(2)
C21 H21A 0.9500
C22 C23 1.354(2)
C22 H22A 0.9500
C23 C24 1.449(2)
C23 H23A 0.9500
C24 C25 1.362(2)
C25 C26 1.474(2)
C26 C27 1.401(2)
C26 C31 1.401(2)
C27 C28 1.392(3)
C27 H27A 0.9500
C28 C29 1.386(3)
C28 H28A 0.9500
C29 C30 1.387(3)
C29 H29A 0.9500
C30 C31 1.393(3)
C30 H30A 0.9500
C31 H31A 0.9500
C32 C37 1.406(2)
C32 C33 1.408(2)
C33 C34 1.395(2)
C33 C41 1.522(2)
C34 C35 1.381(3)
C34 H34A 0.9500
C35 C36 1.384(3)
C35 H35A 0.9500
C36 C37 1.398(2)
C36 H36A 0.9500
C37 C38 1.525(2)
C38 C40 1.522(3)
C38 C39 1.527(3)
C38 H38A 1.0000
C39 H39A 0.9800
C39 H39B 0.9800
C39 H39C 0.9800
C40 H40A 0.9800
C40 H40B 0.9800
C40 H40C 0.9800
C41 C43 1.530(2)
C41 C42 1.536(2)
C41 H41A 1.0000
C42 H42A 0.9800
C42 H42B 0.9800
C42 H42C 0.9800
C43 H43A 0.9800
C43 H43B 0.9800
C43 H43C 0.9800
C44 C45 1.515(2)
C44 H44A 0.9900
C44 H44B 0.9900
C45 C46 1.390(2)
C45 C50 1.397(2)
C46 C47 1.389(2)
C46 H46A 0.9500
C47 C48 1.384(2)
C47 H47A 0.9500
C48 C49 1.390(3)
C48 C51 1.498(2)
C49 C50 1.383(3)
C49 H49A 0.9500
C50 H50A 0.9500
C51 F51 1.338(2)
C51 F53 1.339(2)
C51 F52 1.350(2)

loop_
_geom_torsion_atom_site_label_1
_geom_torsion_atom_site_label_2
_geom_torsion_atom_site_label_3
_geom_torsion_atom_site_label_4
_geom_torsion
C2 C1 N1 C13 72.3(2)
C6 C1 N1 C13 -112.68(17)
C2 C1 N1 Al1 -99.52(16)
C6 C1 N1 Al1 75.47(16)
N2 Al1 O1 C44 -156.52(13)
N1 Al1 O1 C44 -76.11(14)
N3 Al1 O1 C44 123.92(14)
C6 C1 C2 C3 -1.1(2)
N1 C1 C2 C3 173.56(15)
C6 C1 C2 C7 -179.63(15)
N1 C1 C2 C7 -4.9(2)
C1 C2 C3 C4 0.0(3)
C7 C2 C3 C4 178.61(16)
C2 C3 C4 C5 0.8(3)
C3 C4 C5 C6 -0.6(3)
C4 C5 C6 C1 -0.4(3)
C4 C5 C6 C10 177.72(16)
C2 C1 C6 C5 1.3(2)
N1 C1 C6 C5 -173.59(15)
C2 C1 C6 C10 -176.77(16)
N1 C1 C6 C10 8.3(2)
C3 C2 C7 C8 -66.6(2)
C1 C2 C7 C8 111.83(18)
C3 C2 C7 C9 57.0(2)
C1 C2 C7 C9 -124.52(17)
C5 C6 C10 C11 56.3(2)
C1 C6 C10 C11 -125.65(17)
C5 C6 C10 C12 -67.5(2)
C1 C6 C10 C12 110.59(17)
C1 N1 C13 C14 -3.4(2)
Al1 N1 C13 C14 168.89(11)
C1 N1 C13 C20 177.94(12)
Al1 N1 C13 C20 -9.75(15)
N1 C13 C14 C15 -131.55(16)
C20 C13 C14 C15 47.0(2)
N1 C13 C14 C19 45.5(2)
C20 C13 C14 C19 -135.97(15)
C19 C14 C15 C16 -0.8(2)
C13 C14 C15 C16 176.37(14)
C14 C15 C16 C17 0.8(2)
C15 C16 C17 C18 -0.3(3)
C16 C17 C18 C19 -0.3(3)
C17 C18 C19 C14 0.3(2)
C15 C14 C19 C18 0.2(2)
C13 C14 C19 C18 -176.84(14)
C24 N2 C20 C21 -2.0(2)
Al1 N2 C20 C21 163.69(11)
C24 N2 C20 C13 -174.84(12)
Al1 N2 C20 C13 -9.14(16)
N1 C13 C20 N2 12.12(18)
C14 C13 C20 N2 -166.61(13)
N1 C13 C20 C21 -160.70(14)
C14 C13 C20 C21 20.6(2)
N2 C20 C21 C22 -2.7(2)
C13 C20 C21 C22 169.40(13)
C20 C21 C22 C23 3.5(2)
C21 C22 C23 C24 0.1(2)
C20 N2 C24 C25 -176.87(13)
Al1 N2 C24 C25 17.29(17)
C20 N2 C24 C23 5.56(19)
Al1 N2 C24 C23 -160.27(10)
C22 C23 C24 C25 178.03(15)
C22 C23 C24 N2 -4.7(2)
N2 C24 C25 C26 178.30(13)
C23 C24 C25 C26 -4.4(2)
N2 C24 C25 N3 -5.37(19)
C23 C24 C25 N3 171.92(13)
C32 N3 C25 C24 134.14(14)
Al1 N3 C25 C24 -6.52(15)
C32 N3 C25 C26 -49.25(18)
Al1 N3 C25 C26 170.09(11)
C24 C25 C26 C27 -40.7(2)
N3 C25 C26 C27 143.17(15)
C24 C25 C26 C31 140.40(16)
N3 C25 C26 C31 -35.7(2)
C31 C26 C27 C28 -2.8(2)
C25 C26 C27 C28 178.31(15)
C26 C27 C28 C29 1.0(3)
C27 C28 C29 C30 1.0(3)
C28 C29 C30 C31 -1.0(3)
C29 C30 C31 C26 -0.8(3)
C27 C26 C31 C30 2.7(2)
C25 C26 C31 C30 -178.37(15)
C25 N3 C32 C37 120.62(15)
Al1 N3 C32 C37 -104.23(14)
C25 N3 C32 C33 -61.02(18)
Al1 N3 C32 C33 74.13(16)
C37 C32 C33 C34 -4.0(2)
N3 C32 C33 C34 177.68(13)
C37 C32 C33 C41 171.99(14)
N3 C32 C33 C41 -6.3(2)
C32 C33 C34 C35 2.1(2)
C41 C33 C34 C35 -174.10(14)
C33 C34 C35 C36 0.8(2)
C34 C35 C36 C37 -1.9(3)
C35 C36 C37 C32 0.0(2)
C35 C36 C37 C38 176.27(15)
C33 C32 C37 C36 3.0(2)
N3 C32 C37 C36 -178.70(14)
C33 C32 C37 C38 -173.06(15)
N3 C32 C37 C38 5.3(2)
C36 C37 C38 C40 47.1(2)
C32 C37 C38 C40 -136.86(17)
C36 C37 C38 C39 -77.7(2)
C32 C37 C38 C39 98.3(2)
C34 C33 C41 C43 -63.64(19)
C32 C33 C41 C43 120.40(16)
C34 C33 C41 C42 60.27(19)
C32 C33 C41 C42 -115.68(16)
Al1 O1 C44 C45 -162.93(11)
O1 C44 C45 C46 27.7(2)
O1 C44 C45 C50 -153.14(15)
C50 C45 C46 C47 -0.5(3)
C44 C45 C46 C47 178.62(16)
C45 C46 C47 C48 0.2(3)
C46 C47 C48 C49 0.0(3)
C46 C47 C48 C51 178.30(16)
C47 C48 C49 C50 0.0(3)
C51 C48 C49 C50 -178.28(17)
C48 C49 C50 C45 -0.3(3)
C46 C45 C50 C49 0.6(3)
C44 C45 C50 C49 -178.59(16)
C47 C48 C51 F51 8.4(2)
C49 C48 C51 F51 -173.33(16)
C47 C48 C51 F53 130.05(18)
C49 C48 C51 F53 -51.7(2)
C47 C48 C51 F52 -110.14(19)
C49 C48 C51 F52 68.1(2)
